data_7244167
loop_
_publ_author_name
'Bi, Hao-Xue'
'Yin, Xiao-Yu'
'Zhang, Xiu-Juan'
'Ma, Yuan-Yuan'
'Han, Zhan-Gang'

_publ_section_title
;
 Efficient visible-light-driven reduction of hexavalent chromium catalyzed
 by conjugated organic species modified hourglass-type phosphomolybdate
 hybrids
;
_journal_issue 5
_journal_name_full CrystEngComm
_journal_page_first 1002
_journal_page_last 1009
_journal_paper_doi 10.1039/D1CE01467F
_journal_volume 24
_journal_year 2022
_chemical_formula_moiety 'Fe2 H4 Mo12 Na2 O67 P8, 2(C12 H13 N2), 2(C20 H18 N2), 4(O)'
_chemical_formula_sum 'C64 H64 Fe2 Mo12 N8 Na2 O71 P8'
_chemical_formula_weight 3637.95
_space_group_crystal_system triclinic
_space_group_IT_number 2
_space_group_name_Hall '-P 1'
_space_group_name_H-M_alt 'P -1'
_atom_sites_solution_hydrogens mixed
_atom_sites_solution_primary iterative
_audit_creation_date 2021-04-01
_audit_creation_method
;
Olex2 1.2
(compiled 2018.05.29 svn.r3508 for OlexSys, GUI svn.r5506)
;
_audit_update_record
;
2021-04-09 deposited with the CCDC.	2021-12-15 downloaded from the CCDC.
;
_cell_angle_alpha 105.883(3)
_cell_angle_beta 99.311(3)
_cell_angle_gamma 92.164(3)
_cell_formula_units_Z 1
_cell_length_a 11.853(2)
_cell_length_b 14.016(2)
_cell_length_c 16.932(3)
_cell_measurement_reflns_used 4710
_cell_measurement_temperature 296(2)
_cell_measurement_theta_max 28.18
_cell_measurement_theta_min 2.34
_cell_volume 2659.9(8)
_computing_cell_refinement 'SAINT v7.68A (Bruker, 2009)'
_computing_data_reduction 'SAINT v7.68A (Bruker, 2009)'
_computing_molecular_graphics 'Olex2 (Dolomanov et al., 2009)'
_computing_publication_material 'Olex2 (Dolomanov et al., 2009)'
_computing_structure_refinement 'ShelXL (Sheldrick, 2015)'
_computing_structure_solution 'olex2.solve (Bourhis et al., 2015)'
_diffrn_ambient_temperature 296.15
_diffrn_detector 'CCD area detector'
_diffrn_detector_type 'Bruker SMART CCD 1K area detector'
_diffrn_measured_fraction_theta_full 0.991
_diffrn_measured_fraction_theta_max 0.913
_diffrn_measurement_device 'three-circle diffractometer'
_diffrn_measurement_device_type 'Bruker APEX-II CCD'
_diffrn_measurement_method '\f and \w scans'
_diffrn_radiation_monochromator graphite
_diffrn_radiation_probe x-ray
_diffrn_radiation_type MoK\a
_diffrn_radiation_wavelength 0.71073
_diffrn_reflns_av_R_equivalents 0.0355
_diffrn_reflns_av_unetI/netI 0.0730
_diffrn_reflns_Laue_measured_fraction_full 0.991
_diffrn_reflns_Laue_measured_fraction_max 0.913
_diffrn_reflns_limit_h_max 14
_diffrn_reflns_limit_h_min -14
_diffrn_reflns_limit_k_max 18
_diffrn_reflns_limit_k_min -10
_diffrn_reflns_limit_l_max 21
_diffrn_reflns_limit_l_min -22
_diffrn_reflns_number 16442
_diffrn_reflns_point_group_measured_fraction_full 0.991
_diffrn_reflns_point_group_measured_fraction_max 0.913
_diffrn_reflns_theta_full 25.242
_diffrn_reflns_theta_max 28.258
_diffrn_reflns_theta_min 1.680
_diffrn_source_target Mo
_diffrn_standards_number 0
_exptl_absorpt_coefficient_mu 1.870
_exptl_absorpt_correction_T_max 0.7457
_exptl_absorpt_correction_T_min 0.5391
_exptl_absorpt_correction_type none
_exptl_absorpt_process_details
;
SADABS-2008/1 (Bruker,2008) was used for absorption correction.
wR2(int) was 0.0725 before and 0.0434 after correction.
The Ratio of minimum to maximum transmission is 0.7229.
The \l/2 correction factor is 0.0015.
;
_exptl_crystal_colour 'clear dark brown'
_exptl_crystal_colour_lustre clear
_exptl_crystal_colour_modifier dark
_exptl_crystal_colour_primary brown
_exptl_crystal_density_diffrn 2.271
_exptl_crystal_description plate
_exptl_crystal_F_000 1770
_exptl_crystal_size_max 0.2
_exptl_crystal_size_mid 0.15
_exptl_crystal_size_min 0.1
_refine_diff_density_max 1.935
_refine_diff_density_min -1.488
_refine_diff_density_rms 0.221
_refine_ls_extinction_method none
_refine_ls_goodness_of_fit_ref 1.018
_refine_ls_hydrogen_treatment constr
_refine_ls_matrix_type full
_refine_ls_number_parameters 774
_refine_ls_number_reflns 12017
_refine_ls_number_restraints 1020
_refine_ls_restrained_S_all 0.987
_refine_ls_R_factor_all 0.0790
_refine_ls_R_factor_gt 0.0587
_refine_ls_shift/su_max 0.039
_refine_ls_shift/su_mean 0.001
_refine_ls_structure_factor_coef Fsqd
_refine_ls_weighting_details 'w=1/[\s^2^(Fo^2^)+(0.1104P)^2^] where P=(Fo^2^+2Fc^2^)/3'
_refine_ls_weighting_scheme calc
_refine_ls_wR_factor_gt 0.1579
_refine_ls_wR_factor_ref 0.1754
_reflns_Friedel_coverage 0.000
_reflns_number_gt 9080
_reflns_number_total 12017
_reflns_threshold_expression 'I > 2\s(I)'
_cod_data_source_file d1ce01467f2.cif
_cod_data_source_block 1
_cod_depositor_comments 'Adding full bibliography for 7244167--7244170.cif.'
_cod_database_code 7244167
_shelx_shelxl_version_number 2018/3
_shelx_space_group_comment
;
The symmetry employed for this shelxl refinement is uniquely defined
by the following loop, which should always be used as a source of
symmetry information in preference to the above space-group names.
They are only intended as comments.
;
_shelx_estimated_absorpt_t_max 0.835
_shelx_estimated_absorpt_t_min 0.706
_olex2_refinement_description
;
1. Fixed Uiso
 At 1.2 times of:
  All C(H) groups, All N(H) groups, All N(H,H) groups, All N(H,H,H) groups
 At 1.5 times of:
  All C(H,H,H) groups, All O(H) groups, All O(H,H) groups
2. Uiso/Uaniso restraints and constraints
C40 \\sim C41 \\sim C42 \\sim C43 \\sim C44 \\sim C46 \\sim C47 \\sim C48 \\sim
C50 \\sim C52 \\sim C55 \\sim C60 \\sim C4 \\sim C0AA \\sim C6 \\sim C7 \\sim
C8 \\sim C9 \\sim C10 \\sim C11 \\sim C12 \\sim C14 \\sim C15 \\sim C16 \\sim
C17 \\sim C18 \\sim C19 \\sim C21 \\sim C22 \\sim C25 \\sim C26 \\sim C5 \\sim
N2 \\sim N1 \\sim N3 \\sim N4: within 3.8A with sigma of 0.04 and sigma for
terminal atoms of 0.02
Uanis(O4W) \\sim Ueq: with sigma of 0.01 and sigma for terminal atoms of 0.02
Uanis(O3WA) \\sim Ueq: with sigma of 0.01 and sigma for terminal atoms of 0.02
Uanis(O3W) \\sim Ueq: with sigma of 0.001 and sigma for terminal atoms of 0.002
3. Others
 Fixed Sof: O3W(0.5) O4W(0.5) H4WA(0.5) H4WB(0.5) O3WA(0.5)
4.a Rotating group:
 N1(H1A,H1B), O4W(H4WA,H4WB)
4.b Aromatic/amide H refined with riding coordinates:
 C41(H41), C42(H42), C46(H46), C48(H48), C50(H50), C52(H52), C55(H55),
 C60(H60), N3(H3), C7(H7), C9(H9), C11(H11), C12(H12), N4(H4), C14(H14),
 C15(H15), C18(H18), C22(H22), C25(H25), C26(H26)
4.c Tetrahedral OH refined with riding coordinates:
 O2(H2)
4.d Idealised Me refined as rotating group:
 N2(H2A,H2B,H2C), C19(H19A,H19B,H19C), C5(H5A,H5B,H5C)
;
_olex2_submission_special_instructions 'No special instructions were received'

loop_
_space_group_symop_operation_xyz
'x, y, z'
'-x, -y, -z'

loop_
_atom_site_label
_atom_site_type_symbol
_atom_site_fract_x
_atom_site_fract_y
_atom_site_fract_z
_atom_site_U_iso_or_equiv
_atom_site_adp_type
_atom_site_occupancy
_atom_site_site_symmetry_order
_atom_site_calc_flag
_atom_site_refinement_flags_posn
_atom_site_refinement_flags_adp
_atom_site_refinement_flags_occupancy
_atom_site_disorder_assembly
_atom_site_disorder_group
Mo1 Mo 0.12229(5) 0.35124(4) 0.14993(3) 0.02292(14) Uani 1 1 d . . . . .
Mo2 Mo -0.21738(5) 0.69174(4) 0.04267(3) 0.02252(14) Uani 1 1 d . . . . .
Mo3 Mo 0.28772(5) 0.65208(4) 0.03110(4) 0.02512(15) Uani 1 1 d . . . . .
Mo4 Mo -0.09408(5) 0.36762(4) 0.15385(4) 0.02478(15) Uani 1 1 d . . . . .
Mo5 Mo 0.21596(5) 0.68761(5) 0.17232(4) 0.02565(15) Uani 1 1 d . . . . .
Mo6 Mo -0.07631(5) 0.70343(5) 0.17887(3) 0.02504(15) Uani 1 1 d . . . . .
Fe2 Fe 0.000000 1.000000 0.000000 0.0258(3) Uani 1 2 d S T P . .
Fe1 Fe 0.000000 0.500000 0.000000 0.0215(3) Uani 1 2 d S T P . .
P2 P -0.25869(14) 0.84323(13) -0.07464(11) 0.0255(4) Uani 1 1 d . . . . .
P4 P 0.04869(13) 0.78355(13) 0.03481(10) 0.0212(3) Uani 1 1 d . . . . .
P3 P -0.33698(16) 0.21855(15) 0.10169(13) 0.0316(4) Uani 1 1 d . . . . .
P1 P 0.11767(18) 0.88014(16) 0.30008(13) 0.0384(5) Uani 1 1 d . . . . .
O5 O 0.0147(4) 0.4369(3) 0.1067(3) 0.0248(10) Uani 1 1 d . . . . .
O6 O -0.1029(4) 0.6002(3) 0.0696(3) 0.0240(9) Uani 1 1 d . . . . .
O7 O 0.1660(4) 0.5820(3) 0.0663(3) 0.0243(10) Uani 1 1 d . . . . .
O8 O 0.2389(4) 0.4012(3) 0.0836(3) 0.0250(10) Uani 1 1 d . . . . .
O9 O 0.0716(4) 0.6343(4) 0.2105(3) 0.0263(10) Uani 1 1 d . . . . .
O10 O 0.1344(4) 0.7283(3) -0.0173(3) 0.0245(10) Uani 1 1 d . . . . .
O11 O 0.0049(4) 0.2636(4) 0.1678(3) 0.0277(10) Uani 1 1 d . . . . .
O12 O -0.2939(4) 0.7954(4) -0.0099(3) 0.0278(10) Uani 1 1 d . . . . .
O13 O -0.0731(4) 0.7423(3) -0.0135(3) 0.0218(9) Uani 1 1 d . . . . .
O14 O -0.1610(4) 0.8025(4) 0.1386(3) 0.0291(11) Uani 1 1 d . . . . .
O15 O -0.3404(4) 0.6433(4) 0.0600(3) 0.0363(12) Uani 1 1 d . . . . .
O16 O 0.0642(4) 0.7562(3) 0.1187(3) 0.0236(9) Uani 1 1 d . . . . .
O17 O -0.2228(4) 0.4336(4) 0.0911(3) 0.0293(11) Uani 1 1 d . . . . .
O18 O 0.4005(4) 0.5869(4) 0.0484(3) 0.0369(12) Uani 1 1 d . . . . .
O19 O 0.3034(4) 0.7702(4) 0.1243(3) 0.0315(11) Uani 1 1 d . . . . .
O20 O 0.3137(4) 0.6354(4) 0.2258(3) 0.0384(13) Uani 1 1 d . . . . .
O21 O 0.2127(4) 0.8159(4) 0.2683(3) 0.0378(12) Uani 1 1 d . . . . .
O22 O 0.1810(4) 0.4241(4) 0.2455(3) 0.0342(11) Uani 1 1 d . . . . .
O23 O -0.1606(4) 0.6575(4) 0.2324(3) 0.0375(12) Uani 1 1 d . . . . .
O24 O -0.3705(4) 0.8871(4) -0.1107(3) 0.0352(12) Uani 1 1 d . . . . .
O25 O 0.2299(4) 0.2373(4) 0.1480(3) 0.0299(11) Uani 1 1 d . . . . .
O26 O -0.2265(4) 0.2712(4) 0.1597(3) 0.0344(12) Uani 1 1 d . . . . .
O27 O 0.1693(4) 1.0704(4) 0.0403(3) 0.0358(12) Uani 1 1 d . . . . .
O28 O 0.0015(5) 0.8188(4) 0.2770(3) 0.0390(13) Uani 1 1 d . . . . .
O29 O -0.0846(5) 0.4450(4) 0.2495(3) 0.0405(13) Uani 1 1 d . . . . .
O30 O 0.0686(4) 0.8948(3) 0.0535(3) 0.0303(11) Uani 1 1 d . . . . .
O1 O -0.0529(5) 1.0685(4) 0.1169(4) 0.0475(14) Uani 1 1 d . . . . .
O3 O 0.3680(4) 0.7384(4) -0.0287(4) 0.0435(14) Uani 1 1 d . . . . .
O4 O -0.4361(5) 0.2236(4) 0.1485(4) 0.0449(14) Uani 1 1 d . . . . .
O2 O 0.1085(6) 0.9645(4) 0.2529(4) 0.0512(15) Uani 1 1 d . . . . .
H2 H 0.094691 0.938407 0.202284 0.077 Uiso 1 1 calc R . . . .
O31 O 0.1459(5) 0.9328(5) 0.3921(3) 0.0512(15) Uani 1 1 d . . . . .
O32 O -0.3137(5) 0.1073(4) 0.0624(4) 0.0505(15) Uani 1 1 d . . . . .
N2 N -0.5184(6) 0.4151(5) 0.1202(4) 0.0450(16) Uani 1 1 d . U . . .
H2A H -0.478961 0.435461 0.086430 0.054 Uiso 1 1 calc GR . . . .
H2B H -0.593130 0.416839 0.102898 0.054 Uiso 1 1 calc GR . . . .
H2C H -0.503744 0.353053 0.119394 0.054 Uiso 1 1 calc GR . . . .
N1 N -0.2555(8) 0.8448(6) 0.7007(5) 0.060(2) Uani 1 1 d . U . . .
H1A H -0.182041 0.842900 0.710063 0.072 Uiso 1 1 d GR . . . .
H1B H -0.271301 0.905749 0.707521 0.072 Uiso 1 1 d GR . . . .
C40 C -0.4237(7) 0.6072(6) 0.3668(5) 0.0399(18) Uani 1 1 d . U . . .
C41 C -0.4062(7) 0.5585(7) 0.2204(5) 0.051(2) Uani 1 1 d . U . . .
H41 H -0.371886 0.569788 0.177736 0.061 Uiso 1 1 calc R . . . .
C42 C -0.3287(8) 0.7653(7) 0.4710(6) 0.052(2) Uani 1 1 d . U . . .
H42 H -0.318734 0.789922 0.426684 0.062 Uiso 1 1 calc R . . . .
C43 C -0.3872(7) 0.6707(7) 0.4535(5) 0.0427(18) Uani 1 1 d . U . . .
C44 C -0.2987(8) 0.7882(7) 0.6189(5) 0.0445(19) Uani 1 1 d . U . . .
C46 C -0.5366(8) 0.4608(7) 0.2663(6) 0.051(2) Uani 1 1 d . U . . .
H46 H -0.589735 0.406053 0.255029 0.061 Uiso 1 1 calc R . . . .
C47 C -0.4849(6) 0.4801(6) 0.2045(5) 0.0369(17) Uani 1 1 d . U . . .
C48 C -0.3767(8) 0.6227(7) 0.3018(5) 0.054(2) Uani 1 1 d . U . . .
H48 H -0.323822 0.677257 0.311945 0.064 Uiso 1 1 calc R . . . .
C50 C -0.3987(8) 0.6391(7) 0.5222(5) 0.051(2) Uani 1 1 d . U . . .
H50 H -0.436942 0.577012 0.513873 0.061 Uiso 1 1 calc R . . . .
C52 C -0.5063(8) 0.5269(7) 0.3473(6) 0.052(2) Uani 1 1 d . U . . .
H52 H -0.542753 0.516613 0.389342 0.062 Uiso 1 1 calc R . . . .
C55 C -0.3561(8) 0.6956(7) 0.6028(6) 0.053(2) Uani 1 1 d . U . . .
H55 H -0.366158 0.670777 0.647106 0.063 Uiso 1 1 calc R . . . .
C60 C -0.2851(9) 0.8237(7) 0.5519(6) 0.055(2) Uani 1 1 d . U . . .
H60 H -0.247202 0.886080 0.560922 0.066 Uiso 1 1 calc R . . . .
Na1 Na -0.2969(5) 0.0639(3) -0.0838(3) 0.0853(15) Uani 1 1 d . . . . .
N3 N 0.0796(8) 0.8749(8) 0.5204(5) 0.068(2) Uani 1 1 d . U . . .
H3 H 0.093195 0.889710 0.476549 0.081 Uiso 1 1 calc R . . . .
C4 C 0.0210(9) 0.7845(10) 0.5106(6) 0.063(3) Uani 1 1 d . U . . .
C0AA C -0.1034(9) 0.6013(10) 0.4916(7) 0.068(3) Uani 1 1 d . U . . .
C6 C -0.1679(10) 0.5058(10) 0.4798(7) 0.068(3) Uani 1 1 d . U . . .
C7 C -0.0201(11) 0.7193(11) 0.4311(6) 0.075(3) Uani 1 1 d . U . . .
H7 H -0.006445 0.735577 0.383555 0.090 Uiso 1 1 calc R . . . .
C8 C 0.0018(9) 0.7573(10) 0.5828(6) 0.065(3) Uani 1 1 d . U . . .
C9 C 0.0408(11) 0.8243(11) 0.6604(7) 0.076(3) Uani 1 1 d . U . . .
H9 H 0.030361 0.807216 0.708231 0.092 Uiso 1 1 calc R . . . .
C10 C 0.1162(10) 0.9408(10) 0.5949(7) 0.071(3) Uani 1 1 d . U . . .
C11 C -0.0582(10) 0.6664(10) 0.5718(7) 0.071(3) Uani 1 1 d . U . . .
H11 H -0.069114 0.647437 0.618693 0.086 Uiso 1 1 calc R . . . .
C12 C -0.0802(11) 0.6320(10) 0.4244(6) 0.074(3) Uani 1 1 d . U . . .
H12 H -0.107572 0.590139 0.371145 0.089 Uiso 1 1 calc R . . . .
N4 N -0.3490(11) 0.2303(11) 0.4337(9) 0.107(3) Uani 1 1 d . U . . .
H4 H -0.375812 0.194149 0.383718 0.128 Uiso 1 1 calc R . . . .
C14 C 0.0942(11) 0.9144(11) 0.6676(7) 0.083(3) Uani 1 1 d . U . . .
H14 H 0.116885 0.959490 0.720104 0.099 Uiso 1 1 calc R . . . .
C15 C -0.1838(11) 0.4737(10) 0.5453(9) 0.083(3) Uani 1 1 d . U . . .
H15 H -0.154363 0.511922 0.599496 0.099 Uiso 1 1 calc R . . . .
C16 C -0.2894(11) 0.3242(11) 0.4483(11) 0.091(4) Uani 1 1 d . U . . .
C17 C -0.3608(11) 0.2038(12) 0.4894(9) 0.084(3) Uani 1 1 d . U . . .
C18 C -0.2149(11) 0.4470(11) 0.4006(8) 0.084(3) Uani 1 1 d . U . . .
H18 H -0.201876 0.469608 0.355804 0.101 Uiso 1 1 calc R . . . .
C19 C 0.1750(11) 1.0371(11) 0.5991(7) 0.082(3) Uani 1 1 d . U . . .
H19A H 0.185402 1.037746 0.544208 0.124 Uiso 1 1 calc GR . . . .
H19B H 0.248503 1.046300 0.635007 0.124 Uiso 1 1 calc GR . . . .
H19C H 0.129473 1.089946 0.620937 0.124 Uiso 1 1 calc GR . . . .
C21 C -0.2473(12) 0.3789(12) 0.5297(10) 0.087(3) Uani 1 1 d . U . . .
C22 C -0.2798(13) 0.3574(13) 0.3827(10) 0.100(4) Uani 1 1 d . U . . .
H22 H -0.314457 0.322545 0.328570 0.120 Uiso 1 1 calc R . . . .
C25 C -0.3277(17) 0.2424(15) 0.5714(13) 0.132(5) Uani 1 1 d . U . . .
H25 H -0.343266 0.211589 0.611082 0.159 Uiso 1 1 calc R . . . .
C26 C -0.2613(14) 0.3431(13) 0.5918(11) 0.111(5) Uani 1 1 d . U . . .
H26 H -0.231353 0.378655 0.646708 0.133 Uiso 1 1 calc R . . . .
C5 C -0.4318(15) 0.0890(13) 0.4577(12) 0.130(4) Uani 1 1 d . U . . .
H5A H -0.500229 0.090915 0.481444 0.194 Uiso 1 1 calc GR . . . .
H5B H -0.383502 0.042756 0.475656 0.194 Uiso 1 1 calc GR . . . .
H5C H -0.452064 0.068366 0.397887 0.194 Uiso 1 1 calc GR . . . .
O1W O -0.3693(8) 0.0184(7) -0.2316(6) 0.092(3) Uani 1 1 d . . . . .
O2W O -0.4127(13) 0.1244(13) 0.2774(9) 0.178(6) Uani 1 1 d . . . . .
O3W O -0.2730(13) -0.0163(11) 0.1469(9) 0.071(4) Uani 0.5 1 d . U . A 1
O4W O -0.4504(18) -0.0607(17) 0.0806(12) 0.116(7) Uani 0.5 1 d . U . . .
H4WA H -0.402685 -0.080451 0.127105 0.174 Uiso 0.5 1 d GR . . . .
H4WB H -0.412622 0.007078 0.089916 0.174 Uiso 0.5 1 d GR . . . .
O3WA O -0.445(3) -0.178(2) 0.230(2) 0.208(13) Uani 0.5 1 d . U . B 2

loop_
_atom_site_aniso_label
_atom_site_aniso_U_11
_atom_site_aniso_U_22
_atom_site_aniso_U_33
_atom_site_aniso_U_23
_atom_site_aniso_U_13
_atom_site_aniso_U_12
Mo1 0.0199(3) 0.0240(3) 0.0268(3) 0.0096(2) 0.0053(2) 0.0035(2)
Mo2 0.0176(3) 0.0241(3) 0.0282(3) 0.0095(2) 0.0069(2) 0.0038(2)
Mo3 0.0170(3) 0.0262(3) 0.0355(3) 0.0129(3) 0.0072(2) 0.0026(2)
Mo4 0.0220(3) 0.0266(3) 0.0297(3) 0.0116(2) 0.0096(2) 0.0043(2)
Mo5 0.0209(3) 0.0263(3) 0.0289(3) 0.0077(2) 0.0021(2) 0.0022(2)
Mo6 0.0228(3) 0.0275(3) 0.0256(3) 0.0070(2) 0.0072(2) 0.0044(2)
Fe2 0.0208(6) 0.0221(7) 0.0369(7) 0.0122(6) 0.0051(5) 0.0034(5)
Fe1 0.0178(6) 0.0217(7) 0.0272(6) 0.0090(5) 0.0065(5) 0.0035(5)
P2 0.0202(8) 0.0231(9) 0.0365(9) 0.0130(7) 0.0061(7) 0.0044(7)
P4 0.0159(7) 0.0198(9) 0.0288(8) 0.0082(7) 0.0039(6) 0.0019(6)
P3 0.0246(9) 0.0312(11) 0.0459(11) 0.0166(9) 0.0163(8) 0.0024(7)
P1 0.0381(11) 0.0329(12) 0.0363(10) -0.0019(9) 0.0042(8) 0.0014(9)
O5 0.025(2) 0.026(3) 0.028(2) 0.012(2) 0.0086(18) 0.0040(19)
O6 0.023(2) 0.023(3) 0.027(2) 0.0078(19) 0.0067(18) 0.0044(18)
O7 0.019(2) 0.023(3) 0.031(2) 0.008(2) 0.0054(18) 0.0022(18)
O8 0.023(2) 0.023(3) 0.029(2) 0.0079(19) 0.0051(18) 0.0006(18)
O9 0.024(2) 0.031(3) 0.028(2) 0.013(2) 0.0079(18) 0.0064(19)
O10 0.016(2) 0.029(3) 0.028(2) 0.008(2) 0.0045(17) 0.0026(18)
O11 0.026(2) 0.030(3) 0.035(3) 0.017(2) 0.0107(19) 0.005(2)
O12 0.023(2) 0.028(3) 0.038(3) 0.014(2) 0.0089(19) 0.0082(19)
O13 0.015(2) 0.023(2) 0.029(2) 0.0079(19) 0.0064(17) -0.0017(17)
O14 0.029(3) 0.027(3) 0.029(2) 0.004(2) 0.0053(19) 0.007(2)
O15 0.027(3) 0.044(3) 0.042(3) 0.016(3) 0.010(2) 0.006(2)
O16 0.017(2) 0.026(3) 0.029(2) 0.011(2) 0.0038(17) 0.0013(18)
O17 0.024(2) 0.029(3) 0.038(3) 0.010(2) 0.013(2) 0.007(2)
O18 0.022(2) 0.043(3) 0.052(3) 0.020(3) 0.009(2) 0.010(2)
O19 0.023(2) 0.027(3) 0.044(3) 0.011(2) 0.005(2) -0.0048(19)
O20 0.030(3) 0.041(3) 0.043(3) 0.016(3) -0.003(2) 0.004(2)
O21 0.029(3) 0.037(3) 0.039(3) -0.001(2) 0.002(2) -0.002(2)
O22 0.032(3) 0.037(3) 0.034(3) 0.010(2) 0.006(2) 0.003(2)
O23 0.035(3) 0.048(3) 0.032(3) 0.012(2) 0.013(2) 0.001(2)
O24 0.028(3) 0.034(3) 0.051(3) 0.022(3) 0.008(2) 0.013(2)
O25 0.031(3) 0.028(3) 0.033(3) 0.012(2) 0.004(2) 0.010(2)
O26 0.024(2) 0.044(3) 0.044(3) 0.024(3) 0.013(2) 0.002(2)
O27 0.029(3) 0.025(3) 0.052(3) 0.010(2) 0.005(2) 0.000(2)
O28 0.040(3) 0.041(3) 0.029(3) -0.002(2) 0.005(2) 0.005(2)
O29 0.044(3) 0.044(4) 0.037(3) 0.010(3) 0.017(2) 0.013(3)
O30 0.028(3) 0.021(3) 0.042(3) 0.011(2) 0.003(2) 0.0002(19)
O1 0.058(4) 0.038(3) 0.049(3) 0.010(3) 0.023(3) 0.000(3)
O3 0.030(3) 0.050(4) 0.062(4) 0.035(3) 0.007(2) -0.005(2)
O4 0.027(3) 0.055(4) 0.056(3) 0.015(3) 0.021(2) 0.003(2)
O2 0.064(4) 0.037(3) 0.049(3) 0.010(3) 0.007(3) 0.002(3)
O31 0.056(4) 0.050(4) 0.035(3) -0.003(3) -0.001(3) 0.000(3)
O32 0.052(4) 0.037(3) 0.065(4) 0.011(3) 0.023(3) 0.008(3)
N2 0.026(3) 0.050(4) 0.050(4) 0.000(3) 0.005(3) 0.004(3)
N1 0.070(5) 0.053(4) 0.051(4) 0.007(4) 0.008(4) 0.000(4)
C40 0.030(4) 0.048(5) 0.043(4) 0.014(4) 0.009(3) 0.003(3)
C41 0.039(4) 0.068(6) 0.041(4) 0.005(4) 0.017(3) -0.016(4)
C42 0.057(5) 0.054(5) 0.045(4) 0.017(4) 0.007(4) -0.002(4)
C43 0.042(4) 0.044(5) 0.045(4) 0.014(4) 0.013(3) -0.005(3)
C44 0.053(5) 0.043(5) 0.039(4) 0.013(4) 0.014(4) 0.002(4)
C46 0.047(5) 0.053(5) 0.051(5) 0.016(4) 0.007(4) -0.017(4)
C47 0.029(4) 0.043(5) 0.035(4) 0.005(3) 0.005(3) 0.008(3)
C48 0.057(5) 0.058(5) 0.041(4) 0.003(4) 0.017(4) -0.017(4)
C50 0.060(5) 0.048(5) 0.044(4) 0.010(4) 0.015(4) -0.013(4)
C52 0.050(5) 0.058(5) 0.047(4) 0.014(4) 0.016(4) -0.005(4)
C55 0.062(5) 0.054(5) 0.045(4) 0.016(4) 0.017(4) -0.011(4)
C60 0.067(6) 0.045(5) 0.050(5) 0.011(4) 0.008(4) -0.005(4)
Na1 0.138(5) 0.047(3) 0.068(3) 0.015(2) 0.017(3) -0.011(3)
N3 0.058(5) 0.105(7) 0.043(4) 0.018(4) 0.017(4) 0.026(5)
C4 0.050(5) 0.099(7) 0.042(5) 0.016(5) 0.016(4) 0.027(5)
C0AA 0.054(5) 0.094(7) 0.056(5) 0.013(5) 0.015(4) 0.034(5)
C6 0.065(6) 0.083(7) 0.060(6) 0.017(5) 0.023(5) 0.035(5)
C7 0.076(7) 0.106(8) 0.044(5) 0.014(5) 0.020(5) 0.024(6)
C8 0.054(5) 0.100(8) 0.042(5) 0.018(5) 0.015(4) 0.021(5)
C9 0.074(6) 0.108(8) 0.043(5) 0.013(5) 0.014(4) 0.007(6)
C10 0.063(6) 0.094(8) 0.056(6) 0.016(5) 0.014(5) 0.024(6)
C11 0.068(6) 0.095(7) 0.053(5) 0.019(5) 0.018(5) 0.026(6)
C12 0.087(7) 0.090(7) 0.042(5) 0.008(5) 0.016(5) 0.022(6)
N4 0.090(7) 0.122(8) 0.126(8) 0.057(7) 0.024(6) 0.039(6)
C14 0.083(7) 0.113(9) 0.046(5) 0.010(6) 0.013(5) 0.014(7)
C15 0.078(7) 0.076(7) 0.086(7) 0.008(6) 0.015(6) 0.013(6)
C16 0.061(6) 0.078(7) 0.126(9) 0.020(7) 0.001(6) 0.033(6)
C17 0.060(6) 0.119(9) 0.076(7) 0.026(7) 0.022(6) 0.024(6)
C18 0.070(6) 0.096(8) 0.080(7) 0.007(6) 0.025(5) 0.023(6)
C19 0.069(6) 0.113(7) 0.062(5) 0.016(6) 0.016(5) 0.020(6)
C21 0.078(7) 0.102(8) 0.097(8) 0.042(7) 0.030(6) 0.042(6)
C22 0.087(8) 0.118(9) 0.101(8) 0.031(8) 0.022(7) 0.044(7)
C25 0.119(10) 0.146(11) 0.132(10) 0.041(9) 0.020(9) 0.014(9)
C26 0.098(9) 0.116(10) 0.111(9) 0.018(9) 0.018(8) 0.014(8)
C5 0.102(8) 0.129(9) 0.169(9) 0.045(8) 0.045(8) 0.027(8)
O1W 0.086(6) 0.080(6) 0.112(7) 0.022(5) 0.032(5) 0.010(5)
O2W 0.147(13) 0.248(17) 0.182(14) 0.134(13) 0.034(10) -0.004(12)
O3W 0.073(4) 0.070(4) 0.071(4) 0.020(2) 0.013(2) 0.008(2)
O4W 0.115(13) 0.126(14) 0.092(12) 0.003(10) 0.018(10) 0.049(11)
O3WA 0.169(19) 0.176(18) 0.24(2) 0.026(15) -0.041(15) 0.059(15)

loop_
_atom_type_symbol
_atom_type_description
_atom_type_scat_dispersion_real
_atom_type_scat_dispersion_imag
_atom_type_scat_source
C C 0.0033 0.0016 'International Tables Vol C Tables 4.2.6.8 and 6.1.1.4'
H H 0.0000 0.0000 'International Tables Vol C Tables 4.2.6.8 and 6.1.1.4'
Fe Fe 0.3463 0.8444 'International Tables Vol C Tables 4.2.6.8 and 6.1.1.4'
Mo Mo -1.6832 0.6857 'International Tables Vol C Tables 4.2.6.8 and 6.1.1.4'
N N 0.0061 0.0033 'International Tables Vol C Tables 4.2.6.8 and 6.1.1.4'
Na Na 0.0362 0.0249 'International Tables Vol C Tables 4.2.6.8 and 6.1.1.4'
O O 0.0106 0.0060 'International Tables Vol C Tables 4.2.6.8 and 6.1.1.4'
P P 0.1023 0.0942 'International Tables Vol C Tables 4.2.6.8 and 6.1.1.4'

loop_
_geom_angle_atom_site_label_1
_geom_angle_atom_site_label_2
_geom_angle_atom_site_label_3
_geom_angle
_geom_angle_site_symmetry_1
_geom_angle_site_symmetry_3
_geom_angle_publ_flag
O5 Mo1 Mo4 49.01(13) . . ?
O5 Mo1 O8 85.74(18) . . ?
O5 Mo1 O13 80.15(17) . 2_565 ?
O5 Mo1 O25 158.61(19) . . ?
O8 Mo1 Mo4 133.93(12) . . ?
O8 Mo1 O13 73.24(16) . 2_565 ?
O11 Mo1 Mo4 48.25(14) . . ?
O11 Mo1 O5 95.50(19) . . ?
O11 Mo1 O8 156.59(19) . . ?
O11 Mo1 O13 83.92(18) . 2_565 ?
O11 Mo1 O25 87.1(2) . . ?
O13 Mo1 Mo4 88.68(11) 2_565 . ?
O22 Mo1 Mo4 100.64(17) . . ?
O22 Mo1 O5 102.8(2) . . ?
O22 Mo1 O8 97.2(2) . . ?
O22 Mo1 O11 105.3(2) . . ?
O22 Mo1 O13 169.8(2) . 2_565 ?
O22 Mo1 O25 96.9(2) . . ?
O25 Mo1 Mo4 134.88(14) . . ?
O25 Mo1 O8 83.67(19) . . ?
O25 Mo1 O13 79.02(17) . 2_565 ?
O6 Mo2 Mo6 49.34(13) . . ?
O6 Mo2 O8 85.90(18) . 2_565 ?
O6 Mo2 O12 159.66(18) . . ?
O6 Mo2 O13 81.25(17) . . ?
O8 Mo2 Mo6 134.67(12) 2_565 . ?
O8 Mo2 O13 73.37(17) 2_565 . ?
O12 Mo2 Mo6 134.14(14) . . ?
O12 Mo2 O8 84.88(18) . 2_565 ?
O12 Mo2 O13 78.75(17) . . ?
O13 Mo2 Mo6 90.57(11) . . ?
O14 Mo2 Mo6 48.66(14) . . ?
O14 Mo2 O6 96.35(19) . . ?
O14 Mo2 O8 158.44(19) . 2_565 ?
O14 Mo2 O12 85.9(2) . . ?
O14 Mo2 O13 85.74(19) . . ?
O15 Mo2 Mo6 102.46(17) . . ?
O15 Mo2 O6 103.4(2) . . ?
O15 Mo2 O8 93.7(2) . 2_565 ?
O15 Mo2 O12 95.3(2) . . ?
O15 Mo2 O13 166.1(2) . . ?
O15 Mo2 O14 106.5(2) . . ?
O7 Mo3 Mo5 48.96(13) . . ?
O7 Mo3 O10 81.54(17) . . ?
O7 Mo3 O17 87.30(19) . 2_565 ?
O7 Mo3 O3 160.9(2) . . ?
O10 Mo3 Mo5 88.15(11) . . ?
O17 Mo3 Mo5 134.99(13) 2_565 . ?
O17 Mo3 O10 73.22(17) 2_565 . ?
O18 Mo3 Mo5 101.44(19) . . ?
O18 Mo3 O7 102.0(2) . . ?
O18 Mo3 O10 169.8(2) . . ?
O18 Mo3 O17 97.2(2) . 2_565 ?
O18 Mo3 O19 107.4(2) . . ?
O18 Mo3 O3 95.5(2) . . ?
O19 Mo3 Mo5 48.13(14) . . ?
O19 Mo3 O7 95.3(2) . . ?
O19 Mo3 O10 81.66(19) . . ?
O19 Mo3 O17 154.1(2) . 2_565 ?
O19 Mo3 O3 86.6(2) . . ?
O3 Mo3 Mo5 134.56(18) . . ?
O3 Mo3 O10 79.92(19) . . ?
O3 Mo3 O17 82.9(2) . 2_565 ?
O5 Mo4 Mo1 48.94(13) . . ?
O5 Mo4 O10 80.50(18) . 2_565 ?
O5 Mo4 O17 85.87(18) . . ?
O5 Mo4 O26 160.1(2) . . ?
O10 Mo4 Mo1 88.58(11) 2_565 . ?
O11 Mo4 Mo1 47.93(14) . . ?
O11 Mo4 O5 95.13(19) . . ?
O11 Mo4 O10 83.46(18) . 2_565 ?
O11 Mo4 O17 155.8(2) . . ?
O11 Mo4 O26 85.8(2) . . ?
O17 Mo4 Mo1 133.85(13) . . ?
O17 Mo4 O10 72.87(17) . 2_565 ?
O26 Mo4 Mo1 133.44(14) . . ?
O26 Mo4 O10 79.89(19) . 2_565 ?
O26 Mo4 O17 85.34(19) . . ?
O29 Mo4 Mo1 99.59(19) . . ?
O29 Mo4 O5 101.7(2) . . ?
O29 Mo4 O10 170.8(2) . 2_565 ?
O29 Mo4 O11 105.1(2) . . ?
O29 Mo4 O17 98.3(2) . . ?
O29 Mo4 O26 97.2(3) . . ?
O7 Mo5 Mo3 48.90(13) . . ?
O7 Mo5 O9 85.79(18) . . ?
O7 Mo5 O16 81.10(17) . . ?
O7 Mo5 O21 159.32(19) . . ?
O9 Mo5 Mo3 133.97(13) . . ?
O9 Mo5 O16 73.24(17) . . ?
O16 Mo5 Mo3 89.69(11) . . ?
O19 Mo5 Mo3 47.70(15) . . ?
O19 Mo5 O7 94.8(2) . . ?
O19 Mo5 O9 157.07(19) . . ?
O19 Mo5 O16 84.18(18) . . ?
O19 Mo5 O21 86.3(2) . . ?
O20 Mo5 Mo3 100.7(2) . . ?
O20 Mo5 O7 103.1(2) . . ?
O20 Mo5 O9 96.9(2) . . ?
O20 Mo5 O16 169.1(2) . . ?
O20 Mo5 O19 105.3(2) . . ?
O20 Mo5 O21 96.4(2) . . ?
O21 Mo5 Mo3 133.64(16) . . ?
O21 Mo5 O9 85.3(2) . . ?
O21 Mo5 O16 78.47(19) . . ?
O6 Mo6 Mo2 49.51(13) . . ?
O6 Mo6 O9 87.02(18) . . ?
O6 Mo6 O16 79.73(17) . . ?
O6 Mo6 O28 160.2(2) . . ?
O9 Mo6 Mo2 135.22(13) . . ?
O9 Mo6 O16 72.58(17) . . ?
O14 Mo6 Mo2 47.66(14) . . ?
O14 Mo6 O6 95.54(19) . . ?
O14 Mo6 O9 154.7(2) . . ?
O14 Mo6 O16 83.12(18) . . ?
O14 Mo6 O28 86.5(2) . . ?
O16 Mo6 Mo2 87.40(11) . . ?
O23 Mo6 Mo2 101.40(18) . . ?
O23 Mo6 O6 102.4(2) . . ?
O23 Mo6 O9 97.7(2) . . ?
O23 Mo6 O14 106.2(2) . . ?
O23 Mo6 O16 170.1(2) . . ?
O23 Mo6 O28 95.9(2) . . ?
O28 Mo6 Mo2 133.84(16) . . ?
O28 Mo6 O9 83.0(2) . . ?
O28 Mo6 O16 81.0(2) . . ?
O27 Fe2 O27 180.0 . 2_575 ?
O27 Fe2 O1 93.7(2) 2_575 2_575 ?
O27 Fe2 O1 86.3(2) 2_575 . ?
O27 Fe2 O1 86.3(2) . 2_575 ?
O27 Fe2 O1 93.7(2) . . ?
O30 Fe2 O27 83.12(19) . . ?
O30 Fe2 O27 96.88(19) . 2_575 ?
O30 Fe2 O27 83.12(19) 2_575 2_575 ?
O30 Fe2 O27 96.88(19) 2_575 . ?
O30 Fe2 O30 180.0(2) . 2_575 ?
O30 Fe2 O1 87.5(2) . . ?
O30 Fe2 O1 92.5(2) 2_575 . ?
O30 Fe2 O1 92.5(2) . 2_575 ?
O30 Fe2 O1 87.5(2) 2_575 2_575 ?
O1 Fe2 O1 180.0 . 2_575 ?
O5 Fe1 O5 180.0 2_565 . ?
O5 Fe1 O7 96.02(17) . 2_565 ?
O5 Fe1 O7 96.02(17) 2_565 . ?
O5 Fe1 O7 83.98(17) 2_565 2_565 ?
O5 Fe1 O7 83.98(17) . . ?
O6 Fe1 O5 96.60(17) 2_565 . ?
O6 Fe1 O5 96.60(17) . 2_565 ?
O6 Fe1 O5 83.40(17) 2_565 2_565 ?
O6 Fe1 O5 83.40(17) . . ?
O6 Fe1 O6 180.0 . 2_565 ?
O6 Fe1 O7 95.75(17) 2_565 2_565 ?
O6 Fe1 O7 95.75(17) . . ?
O6 Fe1 O7 84.25(17) . 2_565 ?
O6 Fe1 O7 84.25(17) 2_565 . ?
O7 Fe1 O7 180.0 2_565 . ?
O12 P2 O24 105.6(3) . . ?
O12 P2 Na1 126.5(2) . 1_565 ?
O24 P2 Na1 50.3(2) . 1_565 ?
O25 P2 O12 109.7(3) 2_565 . ?
O25 P2 O24 106.0(3) 2_565 . ?
O25 P2 Na1 122.2(2) 2_565 1_565 ?
O27 P2 O12 115.1(3) 2_575 . ?
O27 P2 O24 105.8(3) 2_575 . ?
O27 P2 O25 113.9(3) 2_575 2_565 ?
O27 P2 Na1 55.5(2) 2_575 1_565 ?
O10 P4 O16 108.1(2) . . ?
O10 P4 Na1 72.6(2) . 2_565 ?
O13 P4 O10 107.1(3) . . ?
O13 P4 O16 107.7(2) . . ?
O13 P4 Na1 155.1(2) . 2_565 ?
O16 P4 Na1 95.60(19) . 2_565 ?
O30 P4 O10 112.1(3) . . ?
O30 P4 O13 113.0(3) . . ?
O30 P4 O16 108.7(3) . . ?
O30 P4 Na1 48.9(2) . 2_565 ?
O26 P3 O32 107.5(3) . . ?
O26 P3 Na1 114.5(2) . . ?
O3 P3 O26 111.8(3) 2_565 . ?
O3 P3 O32 105.9(4) 2_565 . ?
O3 P3 Na1 66.7(3) 2_565 . ?
O4 P3 O26 111.2(3) . . ?
O4 P3 O3 109.6(3) . 2_565 ?
O4 P3 O32 110.7(3) . . ?
O4 P3 Na1 131.6(3) . . ?
O32 P3 Na1 40.0(2) . . ?
O21 P1 O2 106.5(3) . . ?
O28 P1 O21 111.1(3) . . ?
O28 P1 O2 107.7(3) . . ?
O31 P1 O21 113.1(3) . . ?
O31 P1 O28 111.4(3) . . ?
O31 P1 O2 106.7(4) . . ?
Mo1 O5 Mo4 82.05(17) . . ?
Mo1 O5 Fe1 134.2(2) . . ?
Mo4 O5 Fe1 134.7(2) . . ?
Mo2 O6 Fe1 134.8(2) . . ?
Mo6 O6 Mo2 81.15(17) . . ?
Mo6 O6 Fe1 135.4(2) . . ?
Mo3 O7 Mo5 82.14(17) . . ?
Mo3 O7 Fe1 133.2(2) . . ?
Mo5 O7 Fe1 134.4(2) . . ?
Mo1 O8 Mo2 111.2(2) . 2_565 ?
Mo6 O9 Mo5 112.6(2) . . ?
Mo3 O10 Mo4 99.67(17) . 2_565 ?
P4 O10 Mo3 126.1(3) . . ?
P4 O10 Mo4 126.9(2) . 2_565 ?
Mo1 O11 Mo4 83.82(18) . . ?
P2 O12 Mo2 130.8(3) . . ?
Mo2 O13 Mo1 101.41(17) . 2_565 ?
P4 O13 Mo1 127.1(2) . 2_565 ?
P4 O13 Mo2 125.1(2) . . ?
Mo2 O14 Mo6 83.68(19) . . ?
Mo5 O16 Mo6 100.88(17) . . ?
P4 O16 Mo5 125.9(2) . . ?
P4 O16 Mo6 127.3(2) . . ?
Mo3 O17 Mo4 113.5(2) 2_565 . ?
Mo3 O19 Mo5 84.17(19) . . ?
Mo3 O19 Na1 114.6(2) . 2_565 ?
Mo5 O19 Na1 141.0(3) . 2_565 ?
P1 O21 Mo5 134.7(3) . . ?
P2 O24 Na1 100.4(3) . 1_565 ?
P2 O25 Mo1 130.5(3) 2_565 . ?
P3 O26 Mo4 136.0(3) . . ?
Fe2 O27 Na1 105.6(2) . 2_565 ?
P2 O27 Fe2 155.7(3) 2_575 . ?
P2 O27 Na1 96.6(3) 2_575 2_565 ?
P1 O28 Mo6 135.0(3) . . ?
Fe2 O30 Na1 106.2(2) . 2_565 ?
P4 O30 Fe2 135.0(3) . . ?
P4 O30 Na1 106.0(3) . 2_565 ?
P3 O3 Mo3 137.9(3) 2_565 . ?
P1 O2 H2 109.5 . . ?
P3 O32 Na1 115.3(3) . . ?
H2A N2 H2B 109.5 . . ?
H2A N2 H2C 109.5 . . ?
H2B N2 H2C 109.5 . . ?
C47 N2 H2A 109.5 . . ?
C47 N2 H2B 109.5 . . ?
C47 N2 H2C 109.5 . . ?
H1A N1 H1B 109.2 . . ?
C44 N1 H1A 108.7 . . ?
C44 N1 H1B 110.1 . . ?
C48 C40 C43 122.1(8) . . ?
C48 C40 C52 116.6(8) . . ?
C52 C40 C43 121.3(7) . . ?
C47 C41 H41 120.3 . . ?
C47 C41 C48 119.5(8) . . ?
C48 C41 H41 120.3 . . ?
C43 C42 H42 118.6 . . ?
C60 C42 H42 118.6 . . ?
C60 C42 C43 122.9(9) . . ?
C42 C43 C40 121.4(7) . . ?
C50 C43 C40 123.1(8) . . ?
C50 C43 C42 115.3(8) . . ?
C55 C44 N1 120.8(8) . . ?
C55 C44 C60 118.4(8) . . ?
C60 C44 N1 120.9(9) . . ?
C47 C46 H46 121.2 . . ?
C47 C46 C52 117.6(8) . . ?
C52 C46 H46 121.2 . . ?
C41 C47 N2 119.9(7) . . ?
C41 C47 C46 121.8(8) . . ?
C46 C47 N2 118.3(8) . . ?
C40 C48 C41 122.0(8) . . ?
C40 C48 H48 119.0 . . ?
C41 C48 H48 119.0 . . ?
C43 C50 H50 118.6 . . ?
C55 C50 C43 122.8(9) . . ?
C55 C50 H50 118.6 . . ?
C40 C52 C46 122.5(8) . . ?
C40 C52 H52 118.8 . . ?
C46 C52 H52 118.8 . . ?
C44 C55 H55 119.5 . . ?
C50 C55 C44 121.1(8) . . ?
C50 C55 H55 119.5 . . ?
C42 C60 H60 120.2 . . ?
C44 C60 C42 119.5(9) . . ?
C44 C60 H60 120.2 . . ?
P2 Na1 P4 113.68(18) 1_545 2_565 ?
P2 Na1 P3 112.63(14) 1_545 . ?
P3 Na1 P4 80.72(11) . 2_565 ?
O19 Na1 P2 165.4(2) 2_565 1_545 ?
O19 Na1 P4 62.26(15) 2_565 2_565 ?
O19 Na1 P3 81.14(17) 2_565 . ?
O19 Na1 O27 147.4(3) 2_565 2_565 ?
O19 Na1 O30 84.7(2) 2_565 2_565 ?
O19 Na1 O4W 90.1(5) 2_565 2_455 ?
O24 Na1 P2 29.32(12) 1_545 1_545 ?
O24 Na1 P4 142.3(3) 1_545 2_565 ?
O24 Na1 P3 114.7(2) 1_545 . ?
O24 Na1 O19 149.8(3) 1_545 2_565 ?
O24 Na1 O27 57.14(18) 1_545 2_565 ?
O24 Na1 O30 117.4(3) 1_545 2_565 ?
O24 Na1 O4W 72.6(5) 1_545 2_455 ?
O27 Na1 P2 27.85(12) 2_565 1_545 ?
O27 Na1 P4 86.44(19) 2_565 2_565 ?
O27 Na1 P3 103.98(19) 2_565 . ?
O27 Na1 O30 62.8(2) 2_565 2_565 ?
O27 Na1 O4W 122.2(5) 2_565 2_455 ?
O30 Na1 P2 89.18(19) 2_565 1_545 ?
O30 Na1 P4 25.04(11) 2_565 2_565 ?
O30 Na1 P3 94.81(18) 2_565 . ?
O30 Na1 O4W 165.9(4) 2_565 2_455 ?
O32 Na1 P2 87.98(19) . 1_545 ?
O32 Na1 P4 90.1(2) . 2_565 ?
O32 Na1 P3 24.65(15) . . ?
O32 Na1 O19 105.7(2) . 2_565 ?
O32 Na1 O24 93.5(2) . 1_545 ?
O32 Na1 O27 81.9(2) . 2_565 ?
O32 Na1 O30 94.6(3) . 2_565 ?
O32 Na1 O4W 74.1(4) . 2_455 ?
O1W Na1 P2 95.8(3) . 1_545 ?
O1W Na1 P4 110.7(3) . 2_565 ?
O1W Na1 P3 142.3(3) . . ?
O1W Na1 O19 74.0(3) . 2_565 ?
O1W Na1 O24 78.7(3) . 1_545 ?
O1W Na1 O27 112.3(3) . 2_565 ?
O1W Na1 O30 110.3(3) . 2_565 ?
O1W Na1 O32 154.8(4) . . ?
O1W Na1 O4W 80.7(5) . 2_455 ?
O4W Na1 P2 98.7(5) 2_455 1_545 ?
O4W Na1 P4 143.6(4) 2_455 2_565 ?
O4W Na1 P3 71.4(4) 2_455 . ?
C4 N3 H3 118.5 . . ?
C10 N3 H3 118.5 . . ?
C10 N3 C4 122.9(10) . . ?
N3 C4 C7 121.1(10) . . ?
N3 C4 C8 119.2(10) . . ?
C7 C4 C8 119.7(12) . . ?
C11 C0AA C6 122.6(11) . . ?
C12 C0AA C6 121.4(11) . . ?
C12 C0AA C11 116.0(13) . . ?
C15 C6 C0AA 121.1(12) . . ?
C15 C6 C18 118.4(14) . . ?
C18 C6 C0AA 120.5(12) . . ?
C4 C7 H7 120.5 . . ?
C12 C7 C4 119.0(11) . . ?
C12 C7 H7 120.5 . . ?
C9 C8 C4 118.4(12) . . ?
C9 C8 C11 123.2(11) . . ?
C11 C8 C4 118.4(10) . . ?
C8 C9 H9 119.6 . . ?
C14 C9 C8 120.9(11) . . ?
C14 C9 H9 119.6 . . ?
N3 C10 C14 117.9(13) . . ?
N3 C10 C19 119.2(11) . . ?
C14 C10 C19 123.0(11) . . ?
C0AA C11 H11 118.8 . . ?
C8 C11 C0AA 122.4(11) . . ?
C8 C11 H11 118.8 . . ?
C0AA C12 H12 117.8 . . ?
C7 C12 C0AA 124.4(11) . . ?
C7 C12 H12 117.8 . . ?
C16 N4 H4 120.9 . . ?
C17 N4 H4 120.9 . . ?
C17 N4 C16 118.2(18) . . ?
C9 C14 C10 120.7(11) . . ?
C9 C14 H14 119.7 . . ?
C10 C14 H14 119.7 . . ?
C6 C15 H15 120.7 . . ?
C6 C15 C21 118.6(13) . . ?
C21 C15 H15 120.7 . . ?
C21 C16 N4 118.6(16) . . ?
C22 C16 N4 118.3(16) . . ?
C22 C16 C21 123.1(17) . . ?
N4 C17 C25 133(2) . . ?
N4 C17 C5 110.3(15) . . ?
C25 C17 C5 116.2(16) . . ?
C6 C18 H18 117.4 . . ?
C22 C18 C6 125.1(15) . . ?
C22 C18 H18 117.4 . . ?
C10 C19 H19A 109.5 . . ?
C10 C19 H19B 109.5 . . ?
C10 C19 H19C 109.5 . . ?
H19A C19 H19B 109.5 . . ?
H19A C19 H19C 109.5 . . ?
H19B C19 H19C 109.5 . . ?
C16 C21 C15 119.0(14) . . ?
C26 C21 C15 120.5(16) . . ?
C26 C21 C16 120.4(17) . . ?
C16 C22 C18 115.5(16) . . ?
C16 C22 H22 122.3 . . ?
C18 C22 H22 122.3 . . ?
C17 C25 H25 124.4 . . ?
C17 C25 C26 111.2(18) . . ?
C26 C25 H25 124.4 . . ?
C21 C26 C25 118.1(17) . . ?
C21 C26 H26 121.0 . . ?
C25 C26 H26 121.0 . . ?
C17 C5 H5A 109.5 . . ?
C17 C5 H5B 109.5 . . ?
C17 C5 H5C 109.5 . . ?
H5A C5 H5B 109.5 . . ?
H5A C5 H5C 109.5 . . ?
H5B C5 H5C 109.5 . . ?
Na1 O4W H4WA 115.1 2_455 . ?
Na1 O4W H4WB 113.8 2_455 . ?
H4WA O4W H4WB 99.5 . . ?

loop_
_geom_bond_atom_site_label_1
_geom_bond_atom_site_label_2
_geom_bond_distance
_geom_bond_site_symmetry_2
_geom_bond_publ_flag
Mo1 Mo4 2.5932(9) . ?
Mo1 O5 1.974(4) . ?
Mo1 O8 2.127(5) . ?
Mo1 O11 1.936(5) . ?
Mo1 O13 2.290(4) 2_565 ?
Mo1 O22 1.681(5) . ?
Mo1 O25 2.077(5) . ?
Mo2 Mo6 2.5818(9) . ?
Mo2 O6 1.987(4) . ?
Mo2 O8 2.146(5) 2_565 ?
Mo2 O12 2.067(4) . ?
Mo2 O13 2.267(4) . ?
Mo2 O14 1.920(5) . ?
Mo2 O15 1.687(5) . ?
Mo3 Mo5 2.5938(9) . ?
Mo3 O7 1.973(5) . ?
Mo3 O10 2.293(4) . ?
Mo3 O17 2.090(5) 2_565 ?
Mo3 O18 1.679(5) . ?
Mo3 O19 1.928(5) . ?
Mo3 O3 2.071(5) . ?
Mo4 O5 1.976(4) . ?
Mo4 O10 2.297(5) 2_565 ?
Mo4 O11 1.946(5) . ?
Mo4 O17 2.105(5) . ?
Mo4 O26 2.065(5) . ?
Mo4 O29 1.668(5) . ?
Mo5 O7 1.975(5) . ?
Mo5 O9 2.104(5) . ?
Mo5 O16 2.250(4) . ?
Mo5 O19 1.942(5) . ?
Mo5 O20 1.668(5) . ?
Mo5 O21 2.073(5) . ?
Mo6 O6 1.982(5) . ?
Mo6 O9 2.099(4) . ?
Mo6 O14 1.950(5) . ?
Mo6 O16 2.286(4) . ?
Mo6 O23 1.673(5) . ?
Mo6 O28 2.037(5) . ?
Fe2 O27 2.123(5) . ?
Fe2 O27 2.123(5) 2_575 ?
Fe2 O30 2.059(5) . ?
Fe2 O30 2.059(5) 2_575 ?
Fe2 O1 2.153(6) . ?
Fe2 O1 2.153(6) 2_575 ?
Fe1 O5 2.205(4) 2_565 ?
Fe1 O5 2.205(4) . ?
Fe1 O6 2.130(4) 2_565 ?
Fe1 O6 2.130(4) . ?
Fe1 O7 2.205(4) . ?
Fe1 O7 2.205(4) 2_565 ?
P2 O12 1.534(5) . ?
P2 O24 1.585(5) . ?
P2 O25 1.527(5) 2_565 ?
P2 O27 1.497(5) 2_575 ?
P2 Na1 3.184(5) 1_565 ?
P4 O10 1.544(5) . ?
P4 O13 1.543(4) . ?
P4 O16 1.555(5) . ?
P4 O30 1.505(5) . ?
P4 Na1 3.417(6) 2_565 ?
P3 O26 1.529(5) . ?
P3 O3 1.518(6) 2_565 ?
P3 O4 1.514(5) . ?
P3 O32 1.573(6) . ?
P3 Na1 3.409(5) . ?
P1 O21 1.542(6) . ?
P1 O28 1.530(6) . ?
P1 O2 1.597(6) . ?
P1 O31 1.506(6) . ?
O19 Na1 2.600(7) 2_565 ?
O24 Na1 2.490(7) 1_565 ?
O27 Na1 2.643(8) 2_565 ?
O30 Na1 2.681(8) 2_565 ?
O2 H2 0.8200 . ?
O32 Na1 2.426(8) . ?
N2 H2A 0.8900 . ?
N2 H2B 0.8900 . ?
N2 H2C 0.8900 . ?
N2 C47 1.451(10) . ?
N1 H1A 0.8617 . ?
N1 H1B 0.8617 . ?
N1 C44 1.396(11) . ?
C40 C43 1.477(11) . ?
C40 C48 1.375(11) . ?
C40 C52 1.394(12) . ?
C41 H41 0.9300 . ?
C41 C47 1.352(12) . ?
C41 C48 1.404(12) . ?
C42 H42 0.9300 . ?
C42 C43 1.404(12) . ?
C42 C60 1.392(12) . ?
C43 C50 1.378(12) . ?
C44 C55 1.380(12) . ?
C44 C60 1.387(12) . ?
C46 H46 0.9300 . ?
C46 C47 1.376(12) . ?
C46 C52 1.411(13) . ?
C48 H48 0.9300 . ?
C50 H50 0.9300 . ?
C50 C55 1.378(12) . ?
C52 H52 0.9300 . ?
C55 H55 0.9300 . ?
C60 H60 0.9300 . ?
Na1 O1W 2.407(11) . ?
Na1 O4W 3.00(2) 2_455 ?
N3 H3 0.8600 . ?
N3 C4 1.378(15) . ?
N3 C10 1.337(14) . ?
C4 C7 1.402(15) . ?
C4 C8 1.424(14) . ?
C0AA C6 1.464(17) . ?
C0AA C11 1.418(15) . ?
C0AA C12 1.384(16) . ?
C6 C15 1.342(17) . ?
C6 C18 1.381(16) . ?
C7 H7 0.9300 . ?
C7 C12 1.361(16) . ?
C8 C9 1.385(15) . ?
C8 C11 1.386(16) . ?
C9 H9 0.9300 . ?
C9 C14 1.357(17) . ?
C10 C14 1.437(16) . ?
C10 C19 1.475(17) . ?
C11 H11 0.9300 . ?
C12 H12 0.9300 . ?
N4 H4 0.8600 . ?
N4 C16 1.410(18) . ?
N4 C17 1.130(16) . ?
C14 H14 0.9300 . ?
C15 H15 0.9300 . ?
C15 C21 1.439(19) . ?
C16 C21 1.381(19) . ?
C16 C22 1.34(2) . ?
C17 C25 1.33(2) . ?
C17 C5 1.69(2) . ?
C18 H18 0.9300 . ?
C18 C22 1.379(19) . ?
C19 H19A 0.9600 . ?
C19 H19B 0.9600 . ?
C19 H19C 0.9600 . ?
C21 C26 1.312(19) . ?
C22 H22 0.9300 . ?
C25 H25 0.9300 . ?
C25 C26 1.51(2) . ?
C26 H26 0.9300 . ?
C5 H5A 0.9600 . ?
C5 H5B 0.9600 . ?
C5 H5C 0.9600 . ?
O4W H4WA 1.0014 . ?
O4W H4WB 0.9958 . ?
